data_2000869
loop_
_publ_author_name
'Aguil\'o, M.'
'Solans, X.'
'Castro, I.'
'Faus, J.'
'Julve, M.'

_publ_section_title
;
 Two different (croconato)(2,2':6',2''-terpyridyl)copper(II) complexes
 in one single crystal: structure of
 [Cu(C~15~H~11~N~3~)(H~2~O)(C~5~O~5~)][Cu(C~15~H~11~N~3~)(C~5~O~5~)].4H~2~O
;
_journal_issue 5
_journal_name_full 'Acta Crystallographica Section C'
_journal_page_first 802
_journal_page_last 806
_journal_paper_doi 10.1107/S0108270191012325
_journal_volume 48
_journal_year 1992
_chemical_formula_moiety 'C20 H13 Cu1 N3 O6,C20 H11 Cu1 N3 O5,4(H2 O1)'
_chemical_formula_sum 'C40 H32 Cu2 N6 O15'
_chemical_formula_weight 963.8
_space_group_IT_number 2
_space_group_name_Hall '-P 1'
_space_group_name_H-M_alt 'P -1'
_symmetry_cell_setting triclinic
_symmetry_space_group_name_Hall '-P 1'
_symmetry_space_group_name_H-M 'P -1'
_cell_angle_alpha 84.18(2)
_cell_angle_beta 110.18(2)
_cell_angle_gamma 105.22(2)
_cell_formula_units_Z 2
_cell_length_a 15.204(3)
_cell_length_b 12.825(2)
_cell_length_c 11.006(2)
_cell_volume 1943.5(7)
_diffrn_radiation_type Mo
_diffrn_radiation_wavelength 0.71069
_exptl_absorpt_coefficient_mu 1.225
_exptl_crystal_density_diffrn 1.646
_exptl_crystal_F_000 984
_cod_data_source_file al0502.cif
_cod_data_source_block al0502a
_cod_depositor_comments
;
 Marking attached hydrogen atoms.

 Antanas Vaitkus,
 2017-01-30

 Adding the _atom_site_type_symbol data item.

 Antanas Vaitkus,
 2017-01-30
;
_cod_original_cell_volume 1944.0(10)
_cod_database_code 2000869

loop_
_space_group_symop_id
_space_group_symop_operation_xyz
1 x,y,z
2 -x,-y,-z

loop_
_atom_site_label
_atom_site_type_symbol
_atom_site_fract_x
_atom_site_fract_y
_atom_site_fract_z
_atom_site_attached_hydrogens
Cu(1) Cu .01750(8) .13700(8) .28312(11) 0
C(11) C .0482(6) .3534(7) .2413(9) 0
O(11) O .0064(5) .2797(5) .3090(6) 0
C(12) C .1041(6) .3282(7) .1727(9) 0
O(12) O .1187(5) .2361(5) .1737(6) 0
C(13) C .1370(7) .4268(8) .1006(10) 0
O(13) O .1850(6) .4386(7) .0316(9) 0
C(14) C .0993(7) .5133(8) .1343(10) 0
O(14) O .1082(6) .6059(6) .0921(9) 0
C(15) C .0470(7) .4663(7) .2265(11) 0
O(15) O .0087(6) .5146(6) .2790(9) 0
N(101) N .1036(5) .1097(6) .4624(7) 0
C(102) C .1436(7) .1818(8) .5596(10) 0
C(103) C .2070(7) .1537(9) .6818(10) 0
C(104) C .2227(7) .0520(9) .7021(10) 0
C(105) C .1781(7) -.0223(9) .6004(10) 0
C(106) C .1206(7) .0098(7) .4822(9) 0
C(107) C .0720(7) -.0598(7) .3683(9) 0
N(108) N .0157(5) -.0135(6) .2680(7) 0
C(109) C -.0384(7) -.0620(7) .1574(9) 0
C(110) C -.0387(7) -.1661(7) .1357(10) 0
C(111) C .0200(8) -.2192(7) .2392(11) 0
C(112) C .0750(8) -.1654(8) .3569(11) 0
C(113) C -.0990(6) .0037(7) .0624(9) 0
N(114) N -.0897(5) .1021(6) .1108(7) 0
C(115) C -.1423(7) .1682(7) .0363(9) 0
C(116) C -.2057(8) .1400(8) -.0873(10) 0
C(117) C -.2140(7) .0426(9) -.1347(10) 0
C(118) C -.1597(7) -.0263(8) -.0610(9) 0
H(102) H .1278(7) .2604(8) .5453(10) 0
H(103) H .2424(7) .2128(9) .7578(10) 0
H(104) H .2687(7) .0292(9) .7946(10) 0
H(105) H .1885(7) -.1034(9) .6139(10) 0
H(110) H -.0815(7) -.2054(7) .0444(10) 0
H(111) H .0225(8) -.3009(7) .2276(11) 0
H(112) H .1187(8) -.2056(8) .4367(11) 0
H(115) H -.1351(7) .2458(7) .0738(9) 0
H(116) H -.2478(8) .1945(8) -.1450(10) 0
H(117) H -.2634(7) .0191(9) -.2307(10) 0
H(118) H -.1645(7) -.1027(8) -.0993(9) 0
Cu(2) Cu .45431(8) .68111(8) .21538(11) 0
C(21) C .5098(7) .8863(7) .3028(9) 0
O(21) O .4460(5) .8319(5) .2086(6) 0
C(22) C .5800(7) .8397(7) .4062(9) 0
O(22) O .5850(5) .7466(5) .4081(6) 0
C(23) C .6409(8) .9247(9) .5056(11) 0
O(23) O .7022(6) .9101(7) .6063(8) 0
C(24) C .6122(9) 1.0265(9) .4472(13) 0
O(24) O .6527(7) 1.1191(7) .4957(10) 0
C(25) C .5318(8) 1.0024(8) .3212(11) 0
O(25) O .4931(7) 1.0681(7) .2489(10) 0
N(201) N .3697(6) .6125(6) .3247(7) 0
C(202) C .3197(7) .6593(7) .3701(9) 1
C(203) C .2641(8) .6044(9) .4457(10) 0
C(204) C .2648(7) .4991(9) .4789(10) 0
C(205) C .3209(7) .4473(8) .4368(9) 0
C(206) C .3720(7) .5069(7) .3587(9) 0
C(207) C .4349(7) .4653(7) .3117(8) 0
N(208) N .4786(5) .5396(6) .2396(7) 0
C(209) C .5425(7) .5164(7) .1930(8) 0
C(210) C .5679(8) .4198(7) .2178(10) 0
C(211) C .5199(8) .3449(9) .2879(10) 0
C(212) C .4519(8) .3625(7) .3381(9) 0
C(213) C .5801(6) .6093(7) .1189(8) 0
N(214) N .5425(5) .6949(5) .1115(7) 0
C(215) C .5695(7) .7818(8) .0397(10) 0
C(216) C .6350(7) .7861(8) -.0255(10) 0
C(217) C .6763(8) .7001(9) -.0162(11) 0
C(218) C .6472(7) .6085(8) .0571(10) 0
OW(2) O .3177(5) .6447(6) .0175(7) 2
OW(4) O .3952(7) .9575(7) .9711(8) 2
OW(1) O -.1533(7) .3192(8) .3646(10) 2
OW(3) O .3264(7) .7868(8) .8024(10) 2
OW(5) O .1621(16) .4397(18) .717(2) 2
H(203) H .2215(8) .6445(9) .4770(11) 0
H(204) H .2227(7) .4551(9) .5374(10) 0
H(205) H .3239(7) .3647(8) .4642(9) 0
H(210) H .6220(8) .4030(7) .1849(10) 0
H(211) H .5363(8) .2666(9) .3053(10) 0
H(212) H .4159(8) .3018(7) .3922(9) 0
H(215) H .5393(7) .8505(8) .0324(10) 0
H(216) H .6533(7) .8565(8) -.0830(10) 0
H(217) H .7286(8) .7027(9) -.0631(10) 0
H(218) H .6762(7) .5387(8) .0656(10) 0

loop_
_geom_bond_atom_site_label_1
_geom_bond_atom_site_label_2
_geom_bond_distance
Cu(1) O(11) 1.940(7)
Cu(1) O(12) 2.318(7)
Cu(1) N(101) 2.012(7)
Cu(1) N(108) 1.946(8)
Cu(1) N(114) 2.028(6)
O(11) C(11) 1.311(11)
C(12) C(11) 1.427(16)
C(15) C(11) 1.445(13)
O(12) C(12) 1.255(12)
C(13) C(12) 1.489(13)
O(13) C(13) 1.197(17)
C(14) C(13) 1.505(17)
O(14) C(14) 1.222(12)
C(15) C(14) 1.485(17)
O(15) C(15) 1.246(17)
C(102) N(101) 1.351(13)
C(106) N(101) 1.355(13)
C(103) C(102) 1.434(13)
C(104) C(103) 1.370(17)
C(105) C(104) 1.405(15)
C(106) C(105) 1.386(13)
C(107) C(106) 1.469(13)
N(108) C(107) 1.337(11)
C(112) C(107) 1.386(14)
C(109) N(108) 1.319(10)
C(110) C(109) 1.377(14)
C(113) C(109) 1.489(12)
C(111) C(110) 1.421(14)
C(112) C(111) 1.409(14)
N(114) C(113) 1.373(12)
C(118) C(113) 1.378(12)
C(115) N(114) 1.339(12)
C(116) C(115) 1.387(13)
C(117) C(116) 1.361(17)
C(118) C(117) 1.376(15)
Cu(2) O(21) 1.962(7)
Cu(2) O(22) 2.393(6)
Cu(2) N(201) 2.033(9)
Cu(2) N(208) 1.920(8)
Cu(2) N(214) 2.007(9)
Cu(2) OW(2) 2.420(7)
O(21) C(21) 1.265(9)
C(22) C(21) 1.467(13)
C(25) C(21) 1.457(13)
O(22) C(22) 1.214(12)
C(23) C(22) 1.502(13)
O(23) C(23) 1.212(13)
C(24) C(23) 1.498(17)
O(24) C(24) 1.262(14)
C(25) C(24) 1.493(15)
O(25) C(25) 1.221(14)
C(202) N(201) 1.323(15)
C(206) N(201) 1.375(12)
C(203) C(202) 1.399(16)
C(204) C(203) 1.365(16)
C(205) C(204) 1.419(18)
C(206) C(205) 1.393(14)
C(207) C(206) 1.460(17)
N(208) C(207) 1.362(12)
C(212) C(207) 1.392(14)
C(209) N(208) 1.350(15)
C(210) C(209) 1.366(14)
C(213) C(209) 1.477(12)
C(211) C(210) 1.387(16)
C(212) C(211) 1.402(19)
N(214) C(213) 1.349(13)
C(218) C(213) 1.410(16)
C(215) N(214) 1.356(12)
C(216) C(215) 1.402(18)
C(217) C(216) 1.385(18)
C(218) C(217) 1.416(15)
